data_1554124
loop_
_publ_author_name
'Kukhta, Nadzeya A.'
'Batsanov, Andrei S.'
'Bryce, Martin R.'
'Monkman, Andrew P.'

_publ_section_title
;
 Importance of Chromophore Rigidity on the Efficiency of Blue Thermally
 Activated Delayed Fluorescence Emitters
;
_journal_issue 50
_journal_name_full 'The Journal of Physical Chemistry C'
_journal_page_first 28564
_journal_paper_doi 10.1021/acs.jpcc.8b10867
_journal_volume 122
_journal_year 2018
_chemical_formula_moiety 'C43 H36 N2 O2 S, C H2 Cl2'
_chemical_formula_sum 'C44 H38 Cl2 N2 O2 S'
_chemical_formula_weight 729.72
_chemical_name_systematic
;
 3,6-Bis(10,11-dihydro-5H-dibenzo[b,f]azepin-5-yl)-9,9-dimethyl-9H-thioxanthene 
 10,10-dioxide, dichloromethane solvate
;
_space_group_crystal_system orthorhombic
_space_group_IT_number 61
_space_group_name_Hall '-P 2ac 2ab'
_space_group_name_H-M_alt 'P b c a'
_atom_sites_solution_hydrogens mixed
_atom_sites_solution_primary dual
_atom_sites_solution_secondary difmap
_audit_creation_date 2018-07-02
_audit_creation_method
;
Olex2 1.2-beta
(compiled 2018.05.29 svn.r3508 for OlexSys, GUI svn.r5506)
;
_cell_angle_alpha 90
_cell_angle_beta 90
_cell_angle_gamma 90
_cell_formula_units_Z 8
_cell_length_a 16.8912(6)
_cell_length_b 11.3960(4)
_cell_length_c 37.1194(14)
_cell_measurement_reflns_used 9861
_cell_measurement_temperature 100
_cell_measurement_theta_max 25.53
_cell_measurement_theta_min 2.34
_cell_volume 7145.2(4)
_computing_cell_refinement 'APEX3 v2017.3-0 (Bruker AXS, 2005-2017)'
_computing_data_collection 'Diamond I19 EH1 GDA (Allan et al., 2017), DIALS (Winter et al., 2018)'
_computing_data_reduction 'cbf_to_sfrm.py (Johnson & Probert, 2016), SAINT V8.38A (Bruker AXS, 2017)'
_computing_molecular_graphics 'Olex2 (Dolomanov et al., 2009)'
_computing_publication_material 'Olex2 (Dolomanov et al., 2009)'
_computing_structure_refinement 'ShelXL 2018/3 (Sheldrick, 2015a)'
_computing_structure_solution 'ShelXT 2018/2 (Sheldrick, 2015)'
_diffrn_ambient_temperature 100
_diffrn_detector 'Dectris Pilatus 2M'
_diffrn_detector_area_resol_mean 0.0350
_diffrn_detector_type 'pixel-array photon-counting detector'
_diffrn_measured_fraction_theta_full 0.989
_diffrn_measured_fraction_theta_max 0.977
_diffrn_measurement_device 'I19 EH1'
_diffrn_measurement_device_type 'dual air-bearing fixed-\c diffractometer'
_diffrn_measurement_method 'thin-slice \f and \w scans'
_diffrn_radiation_collimation '0.3 x 1.5 Double Pinhole'
_diffrn_radiation_monochromator 'double crystal silicon 111'
_diffrn_radiation_probe x-ray
_diffrn_radiation_type synchrotron
_diffrn_radiation_wavelength 0.6889
_diffrn_reflns_av_R_equivalents 0.1014
_diffrn_reflns_av_unetI/netI 0.1404
_diffrn_reflns_Laue_measured_fraction_full 0.989
_diffrn_reflns_Laue_measured_fraction_max 0.977
_diffrn_reflns_limit_h_max 20
_diffrn_reflns_limit_h_min -20
_diffrn_reflns_limit_k_max 14
_diffrn_reflns_limit_k_min -14
_diffrn_reflns_limit_l_max 48
_diffrn_reflns_limit_l_min -43
_diffrn_reflns_number 49066
_diffrn_reflns_point_group_measured_fraction_full 0.989
_diffrn_reflns_point_group_measured_fraction_max 0.977
_diffrn_reflns_theta_full 24.415
_diffrn_reflns_theta_max 26.572
_diffrn_reflns_theta_min 1.063
_diffrn_source 'Beamline I19, Diamond Light Source, RAL'
_diffrn_source_type undulator
_diffrn_standards_number 0
_exptl_absorpt_coefficient_mu 0.261
_exptl_absorpt_correction_T_max 1.0000
_exptl_absorpt_correction_T_min 0.5689
_exptl_absorpt_correction_type multi-scan
_exptl_absorpt_process_details
;
 SADABS-2016/2 (Krause et al., 2015) was used for absorption correction. 
 wR2(int) was 0.1377 before and 0.1034 after correction. The Ratio of 
 minimum to maximum transmission is 0.5689. The \l/2 correction factor 
 is Not present.
;
_exptl_crystal_colour colourless
_exptl_crystal_density_diffrn 1.357
_exptl_crystal_description spearhead
_exptl_crystal_F_000 3056
_exptl_crystal_recrystallization_method 'from DCM/ethanol'
_exptl_crystal_size_max 0.1
_exptl_crystal_size_mid 0.01
_exptl_crystal_size_min 0.01
_refine_diff_density_max 0.624
_refine_diff_density_min -1.151
_refine_diff_density_rms 0.102
_refine_ls_extinction_coef 0.0019(7)
_refine_ls_extinction_expression Fc^*^=kFc[1+0.001xFc^2^\l^3^/sin(2\q)]^-1/4^
_refine_ls_extinction_method 'SHELXL-2018/3 (Sheldrick, 2015a)'
_refine_ls_goodness_of_fit_ref 1.041
_refine_ls_hydrogen_treatment mixed
_refine_ls_matrix_type full
_refine_ls_number_parameters 465
_refine_ls_number_reflns 8004
_refine_ls_number_restraints 0
_refine_ls_restrained_S_all 1.041
_refine_ls_R_factor_all 0.1134
_refine_ls_R_factor_gt 0.0846
_refine_ls_shift/su_max 0.001
_refine_ls_shift/su_mean 0.000
_refine_ls_structure_factor_coef Fsqd
_refine_ls_weighting_details 'w=1/[\s^2^(Fo^2^)+(0.1284P)^2^+7.2811P] where P=(Fo^2^+2Fc^2^)/3'
_refine_ls_weighting_scheme calc
_refine_ls_wR_factor_gt 0.2421
_refine_ls_wR_factor_ref 0.2726
_reflns_Friedel_coverage 0.000
_reflns_number_gt 5620
_reflns_number_total 8004
_reflns_threshold_expression 'I > 2\s(I)'
_cod_data_source_file azepines.cif
_cod_data_source_block p-DAz-TXO2-100K
_cod_database_code 1554124
_ccdc_comments 'full data archived locally as 17srv286'
_shelx_shelxl_version_number 2018/3
_shelx_space_group_comment
;
The symmetry employed for this shelxl refinement is uniquely defined
by the following loop, which should always be used as a source of
symmetry information in preference to the above space-group names.
They are only intended as comments.
;
_olex2_refinement_description
;
1. Fixed Uiso
 At 1.2 times of:
  All C(H) groups, All C(H,H) groups
2. Others
 Uiso(H14A)=Uiso(H14B)=Uiso(H14C)=FVAR(1)
 Uiso(H15A)=Uiso(H15B)=Uiso(H15C)=FVAR(2)
3.a Rotating group:
 C14(H14A,H14B,H14C), C15(H15A,H15B,H15C)
3.b Secondary CH2 refined with riding coordinates:
 C22(H22A,H22B), C23(H23A,H23B), C36(H36A,H36B), C37(H37A,H37B), C44(H44A,H44B)
3.c Aromatic/amide H refined with riding coordinates:
 C2(H2), C3(H3), C5(H5), C9(H9), C11(H11), C12(H12), C17(H17), C18(H18),
 C19(H19), C20(H20), C25(H25), C26(H26), C27(H27), C28(H28), C31(H31), C32(H32),
  C33(H33), C34(H34), C39(H39), C40(H40), C41(H41), C42(H42)
;

loop_
_space_group_symop_operation_xyz
'x, y, z'
'-x+1/2, -y, z+1/2'
'-x, y+1/2, -z+1/2'
'x+1/2, -y+1/2, -z'
'-x, -y, -z'
'x-1/2, y, -z-1/2'
'x, -y-1/2, z-1/2'
'-x-1/2, y-1/2, z'

loop_
_atom_site_label
_atom_site_type_symbol
_atom_site_fract_x
_atom_site_fract_y
_atom_site_fract_z
_atom_site_U_iso_or_equiv
_atom_site_adp_type
_atom_site_occupancy
_atom_site_site_symmetry_order
_atom_site_calc_flag
_atom_site_refinement_flags_posn
S S 0.42755(5) 0.49274(7) 0.57322(2) 0.0297(3) Uani 1 1 d .
O1 O 0.46873(15) 0.3823(2) 0.57586(6) 0.0381(6) Uani 1 1 d .
O2 O 0.47485(14) 0.5970(2) 0.57669(6) 0.0384(6) Uani 1 1 d .
N1 N 0.17013(18) 0.4830(3) 0.68070(8) 0.0358(7) Uani 1 1 d .
N2 N 0.23533(16) 0.4605(2) 0.44051(7) 0.0306(6) Uani 1 1 d .
C1 C 0.3503(2) 0.4955(3) 0.60476(9) 0.0307(7) Uani 1 1 d .
C2 C 0.3607(2) 0.4323(3) 0.63635(9) 0.0356(8) Uani 1 1 d .
H2 H 0.408597 0.390471 0.640201 0.043 Uiso 1 1 calc R
C3 C 0.3024(2) 0.4298(3) 0.66211(9) 0.0387(8) Uani 1 1 d .
H3 H 0.310645 0.388498 0.684023 0.046 Uiso 1 1 calc R
C4 C 0.2308(2) 0.4883(3) 0.65595(9) 0.0326(7) Uani 1 1 d .
C5 C 0.2211(2) 0.5503(3) 0.62380(8) 0.0312(7) Uani 1 1 d .
H5 H 0.172300 0.589260 0.619512 0.037 Uiso 1 1 calc R
C6 C 0.28011(19) 0.5572(3) 0.59793(8) 0.0290(7) Uani 1 1 d .
C7 C 0.26851(19) 0.6263(3) 0.56305(8) 0.0281(7) Uani 1 1 d .
C8 C 0.29961(19) 0.5522(2) 0.53143(8) 0.0270(6) Uani 1 1 d .
C9 C 0.25628(19) 0.5398(3) 0.50005(8) 0.0272(7) Uani 1 1 d .
H9 H 0.206539 0.578280 0.498196 0.033 Uiso 1 1 calc R
C10 C 0.28320(19) 0.4725(3) 0.47084(8) 0.0279(7) Uani 1 1 d .
C11 C 0.3570(2) 0.4184(3) 0.47325(9) 0.0323(7) Uani 1 1 d .
H11 H 0.377042 0.374663 0.453445 0.039 Uiso 1 1 calc R
C12 C 0.4009(2) 0.4283(3) 0.50439(9) 0.0311(7) Uani 1 1 d .
H12 H 0.450662 0.389794 0.506123 0.037 Uiso 1 1 calc R
C13 C 0.3732(2) 0.4944(2) 0.53342(9) 0.0277(7) Uani 1 1 d .
C14 C 0.1816(2) 0.6598(3) 0.55756(9) 0.0332(7) Uani 1 1 d .
H14A H 0.164362 0.707123 0.577422 0.032(5) Uiso 1 1 d GR
H14B H 0.150112 0.590042 0.556322 0.032(5) Uiso 1 1 d GR
H14C H 0.176072 0.703382 0.535652 0.032(5) Uiso 1 1 d GR
C15 C 0.3145(2) 0.7442(3) 0.56504(9) 0.0340(7) Uani 1 1 d .
H15A H 0.307972 0.786844 0.543000 0.030(5) Uiso 1 1 d GR
H15B H 0.369353 0.727874 0.568740 0.030(5) Uiso 1 1 d GR
H15C H 0.294973 0.790253 0.584690 0.030(5) Uiso 1 1 d GR
C16 C 0.0911(2) 0.5153(3) 0.67105(9) 0.0344(7) Uani 1 1 d .
C17 C 0.0691(2) 0.6319(3) 0.67418(11) 0.0469(9) Uani 1 1 d .
H17 H 0.106542 0.688423 0.682096 0.056 Uiso 1 1 calc R
C18 C -0.0077(3) 0.6664(4) 0.66578(12) 0.0545(11) Uani 1 1 d .
H18 H -0.022718 0.746526 0.667645 0.065 Uiso 1 1 calc R
C19 C -0.0605(3) 0.5854(4) 0.65499(11) 0.0530(11) Uani 1 1 d .
H19 H -0.113106 0.608719 0.649408 0.064 Uiso 1 1 calc R
C20 C -0.0396(2) 0.4700(4) 0.65195(11) 0.0473(9) Uani 1 1 d .
H20 H -0.078124 0.414748 0.644210 0.057 Uiso 1 1 calc R
C21 C 0.0368(2) 0.4308(3) 0.65990(9) 0.0416(8) Uani 1 1 d .
C22 C 0.0521(3) 0.2998(4) 0.65701(12) 0.0514(10) Uani 1 1 d .
H22A H 0.011500 0.259612 0.671781 0.062 Uiso 1 1 calc R
H22B H 0.042439 0.276909 0.631654 0.062 Uiso 1 1 calc R
C23 C 0.1321(3) 0.2501(4) 0.66777(11) 0.0517(10) Uani 1 1 d .
H23A H 0.129644 0.163405 0.666821 0.062 Uiso 1 1 calc R
H23B H 0.172356 0.276262 0.650121 0.062 Uiso 1 1 calc R
C24 C 0.1572(2) 0.2869(4) 0.70449(10) 0.0457(9) Uani 1 1 d .
C25 C 0.1611(3) 0.2103(4) 0.73379(12) 0.0573(11) Uani 1 1 d .
H25 H 0.150274 0.129188 0.730414 0.069 Uiso 1 1 calc R
C26 C 0.1804(3) 0.2516(5) 0.76773(11) 0.0583(12) Uani 1 1 d .
H26 H 0.182293 0.198633 0.787468 0.070 Uiso 1 1 calc R
C27 C 0.1970(3) 0.3678(5) 0.77321(11) 0.0594(12) Uani 1 1 d .
H27 H 0.209473 0.395667 0.796655 0.071 Uiso 1 1 calc R
C28 C 0.1954(3) 0.4447(4) 0.74415(11) 0.0498(10) Uani 1 1 d .
H28 H 0.208248 0.525208 0.747409 0.060 Uiso 1 1 calc R
C29 C 0.1751(2) 0.4032(3) 0.71069(9) 0.0389(8) Uani 1 1 d .
C30 C 0.1532(2) 0.4931(3) 0.44299(9) 0.0295(7) Uani 1 1 d .
C31 C 0.1297(2) 0.6071(3) 0.43564(9) 0.0336(7) Uani 1 1 d .
H31 H 0.167605 0.664151 0.428447 0.040 Uiso 1 1 calc R
C32 C 0.0501(2) 0.6374(3) 0.43887(10) 0.0365(8) Uani 1 1 d .
H32 H 0.033517 0.715568 0.434175 0.044 Uiso 1 1 calc R
C33 C -0.0041(2) 0.5543(3) 0.44884(11) 0.0434(9) Uani 1 1 d .
H33 H -0.058407 0.574759 0.450999 0.052 Uiso 1 1 calc R
C34 C 0.0203(2) 0.4390(3) 0.45586(11) 0.0428(9) Uani 1 1 d .
H34 H -0.017793 0.381661 0.462597 0.051 Uiso 1 1 calc R
C35 C 0.0987(2) 0.4080(3) 0.45311(9) 0.0323(7) Uani 1 1 d .
C36 C 0.1270(2) 0.2853(3) 0.45809(9) 0.0358(8) Uani 1 1 d .
H36A H 0.084714 0.237689 0.469358 0.043 Uiso 1 1 calc R
H36B H 0.173501 0.284764 0.474331 0.043 Uiso 1 1 calc R
C37 C 0.1496(2) 0.2324(3) 0.42193(9) 0.0383(8) Uani 1 1 d .
H37A H 0.164268 0.149392 0.426082 0.046 Uiso 1 1 calc R
H37B H 0.101676 0.232337 0.406551 0.046 Uiso 1 1 calc R
C38 C 0.2154(2) 0.2889(3) 0.40086(9) 0.0340(7) Uani 1 1 d .
C39 C 0.2385(2) 0.2316(3) 0.36899(10) 0.0425(9) Uani 1 1 d .
H39 H 0.208910 0.165554 0.361080 0.051 Uiso 1 1 calc R
C40 C 0.3021(3) 0.2674(4) 0.34895(10) 0.0460(9) Uani 1 1 d .
H40 H 0.315977 0.226368 0.327576 0.055 Uiso 1 1 calc R
C41 C 0.3458(2) 0.3627(3) 0.35980(10) 0.0450(9) Uani 1 1 d .
H41 H 0.391041 0.386492 0.346476 0.054 Uiso 1 1 calc R
C42 C 0.3233(2) 0.4233(3) 0.39026(10) 0.0396(8) Uani 1 1 d .
H42 H 0.352871 0.490021 0.397624 0.048 Uiso 1 1 calc R
C43 C 0.2582(2) 0.3887(3) 0.41030(9) 0.0317(7) Uani 1 1 d .
Cl1 Cl 0.39787(10) 0.35782(19) 0.75467(4) 0.0966(6) Uani 1 1 d .
Cl2 Cl 0.49866(9) 0.49226(14) 0.70659(4) 0.0806(5) Uani 1 1 d .
C44 C 0.4887(4) 0.4257(8) 0.74911(16) 0.095(2) Uani 1 1 d .
H44A H 0.531242 0.366820 0.752196 0.114 Uiso 1 1 calc R
H44B H 0.495360 0.486067 0.768046 0.114 Uiso 1 1 calc R

loop_
_atom_site_aniso_label
_atom_site_aniso_U_11
_atom_site_aniso_U_22
_atom_site_aniso_U_33
_atom_site_aniso_U_23
_atom_site_aniso_U_13
_atom_site_aniso_U_12
S 0.0222(5) 0.0283(4) 0.0387(5) 0.0003(3) -0.0001(3) -0.0002(3)
O1 0.0321(13) 0.0359(13) 0.0464(14) 0.0039(10) -0.0011(10) 0.0087(10)
O2 0.0290(13) 0.0379(13) 0.0483(14) -0.0033(10) 0.0013(10) -0.0100(10)
N1 0.0279(16) 0.0418(16) 0.0376(15) 0.0084(12) 0.0035(12) 0.0002(12)
N2 0.0269(15) 0.0284(14) 0.0366(14) -0.0075(11) 0.0014(11) 0.0026(11)
C1 0.0240(17) 0.0274(16) 0.0406(17) 0.0002(12) -0.0023(13) -0.0010(12)
C2 0.0298(18) 0.0367(18) 0.0402(18) 0.0067(14) -0.0020(14) 0.0010(14)
C3 0.036(2) 0.0414(19) 0.0385(18) 0.0078(14) -0.0024(14) 0.0050(15)
C4 0.0303(19) 0.0319(17) 0.0356(17) -0.0002(12) 0.0034(13) -0.0001(13)
C5 0.0282(18) 0.0291(15) 0.0363(16) 0.0025(12) -0.0006(13) -0.0003(13)
C6 0.0276(17) 0.0236(14) 0.0359(16) -0.0019(12) -0.0011(13) -0.0035(12)
C7 0.0246(17) 0.0246(15) 0.0350(16) -0.0007(12) 0.0033(12) 0.0019(12)
C8 0.0271(17) 0.0191(13) 0.0349(16) -0.0002(11) 0.0038(12) 0.0011(12)
C9 0.0218(16) 0.0220(14) 0.0379(17) -0.0012(11) 0.0035(12) 0.0017(12)
C10 0.0249(17) 0.0233(14) 0.0356(16) -0.0006(12) 0.0027(12) -0.0014(12)
C11 0.0286(18) 0.0250(15) 0.0433(18) -0.0061(13) 0.0036(13) 0.0020(12)
C12 0.0272(17) 0.0235(14) 0.0426(17) -0.0033(12) 0.0029(13) 0.0010(13)
C13 0.0243(17) 0.0223(15) 0.0366(16) 0.0014(11) -0.0002(12) -0.0001(11)
C14 0.0310(18) 0.0337(17) 0.0349(16) 0.0005(13) 0.0015(13) 0.0089(14)
C15 0.039(2) 0.0231(15) 0.0398(17) -0.0002(12) 0.0037(14) -0.0013(13)
C16 0.0313(19) 0.0383(17) 0.0336(16) 0.0058(13) 0.0052(13) 0.0031(14)
C17 0.045(2) 0.0388(19) 0.057(2) 0.0034(17) 0.0079(17) 0.0003(17)
C18 0.051(3) 0.046(2) 0.067(3) 0.0077(19) 0.007(2) 0.013(2)
C19 0.043(2) 0.065(3) 0.052(2) 0.0162(19) 0.0021(17) 0.010(2)
C20 0.037(2) 0.058(2) 0.047(2) 0.0007(17) -0.0061(16) -0.0034(19)
C21 0.040(2) 0.048(2) 0.0369(18) -0.0003(15) 0.0006(15) -0.0007(17)
C22 0.055(3) 0.043(2) 0.056(2) -0.0066(17) -0.0084(19) -0.0024(19)
C23 0.060(3) 0.038(2) 0.057(2) 0.0015(17) 0.0046(19) 0.0009(18)
C24 0.041(2) 0.049(2) 0.047(2) 0.0090(16) 0.0021(16) 0.0043(17)
C25 0.055(3) 0.053(2) 0.064(3) 0.021(2) -0.003(2) 0.000(2)
C26 0.050(3) 0.075(3) 0.050(2) 0.026(2) -0.0006(19) 0.006(2)
C27 0.058(3) 0.080(3) 0.040(2) 0.010(2) -0.0027(18) 0.001(2)
C28 0.043(2) 0.059(3) 0.047(2) 0.0053(18) -0.0001(17) 0.005(2)
C29 0.036(2) 0.0439(19) 0.0368(18) 0.0113(14) 0.0041(14) 0.0042(16)
C30 0.0233(17) 0.0285(16) 0.0368(16) -0.0056(12) -0.0021(12) 0.0021(12)
C31 0.0309(19) 0.0262(16) 0.0439(18) -0.0026(13) 0.0007(14) -0.0026(13)
C32 0.0296(18) 0.0259(16) 0.054(2) -0.0020(14) -0.0034(15) 0.0044(13)
C33 0.0231(18) 0.0371(19) 0.070(2) 0.0021(17) 0.0002(16) 0.0035(15)
C34 0.031(2) 0.0343(18) 0.063(2) 0.0047(16) 0.0014(16) -0.0028(15)
C35 0.0281(18) 0.0289(16) 0.0398(17) 0.0018(13) 0.0004(13) 0.0014(13)
C36 0.0327(19) 0.0290(17) 0.0458(19) 0.0071(13) -0.0028(14) 0.0013(13)
C37 0.042(2) 0.0266(16) 0.0467(19) -0.0009(13) -0.0060(15) -0.0027(14)
C38 0.0360(19) 0.0284(16) 0.0377(17) -0.0034(13) -0.0073(14) 0.0053(14)
C39 0.049(2) 0.0385(19) 0.0404(19) -0.0096(15) -0.0073(16) 0.0095(16)
C40 0.052(2) 0.047(2) 0.0394(19) -0.0082(16) -0.0002(16) 0.0118(18)
C41 0.044(2) 0.043(2) 0.049(2) -0.0005(16) 0.0117(17) 0.0106(17)
C42 0.036(2) 0.0347(18) 0.048(2) -0.0023(14) 0.0054(15) 0.0023(15)
C43 0.0291(17) 0.0283(16) 0.0376(16) -0.0038(13) 0.0010(13) 0.0071(13)
Cl1 0.0718(10) 0.1529(17) 0.0650(8) 0.0075(8) -0.0040(7) -0.0122(10)
Cl2 0.0705(10) 0.0943(11) 0.0770(9) 0.0066(7) -0.0063(6) 0.0058(7)
C44 0.064(4) 0.153(7) 0.068(3) 0.006(4) -0.008(3) 0.008(4)

loop_
_atom_type_symbol
_atom_type_description
_atom_type_scat_dispersion_real
_atom_type_scat_dispersion_imag
_atom_type_scat_source
C C 0.0032 0.0015 'International Tables Vol C Tables 4.2.6.8 and 6.1.1.4'
H H 0.0000 0.0000 'International Tables Vol C Tables 4.2.6.8 and 6.1.1.4'
Cl Cl 0.1418 0.1507 'International Tables Vol C Tables 4.2.6.8 and 6.1.1.4'
N N 0.0060 0.0030 'International Tables Vol C Tables 4.2.6.8 and 6.1.1.4'
O O 0.0108 0.0057 'International Tables Vol C Tables 4.2.6.8 and 6.1.1.4'
S S 0.1181 0.1169 'International Tables Vol C Tables 4.2.6.8 and 6.1.1.4'

loop_
_geom_angle_atom_site_label_1
_geom_angle_atom_site_label_2
_geom_angle_atom_site_label_3
_geom_angle
O1 S C1 109.22(15)
O1 S C13 108.78(14)
O2 S O1 116.59(16)
O2 S C1 109.82(14)
O2 S C13 111.14(14)
C13 S C1 100.02(16)
C4 N1 C16 121.1(3)
C4 N1 C29 120.0(3)
C16 N1 C29 114.2(3)
C10 N2 C30 118.8(3)
C10 N2 C43 122.0(3)
C30 N2 C43 117.1(3)
C2 C1 S 117.5(3)
C2 C1 C6 121.3(3)
C6 C1 S 121.2(2)
C3 C2 C1 120.6(3)
C2 C3 C4 119.7(3)
N1 C4 C3 120.9(3)
N1 C4 C5 120.4(3)
C5 C4 C3 118.8(3)
C6 C5 C4 122.5(3)
C1 C6 C7 121.4(3)
C5 C6 C1 117.0(3)
C5 C6 C7 121.6(3)
C6 C7 C8 108.7(2)
C6 C7 C14 111.4(3)
C6 C7 C15 109.9(3)
C8 C7 C15 109.9(3)
C14 C7 C8 111.3(3)
C14 C7 C15 105.7(3)
C9 C8 C7 121.2(3)
C9 C8 C13 117.6(3)
C13 C8 C7 121.2(3)
C8 C9 C10 122.3(3)
N2 C10 C9 119.4(3)
N2 C10 C11 121.8(3)
C11 C10 C9 118.8(3)
C12 C11 C10 119.9(3)
C11 C12 C13 120.7(3)
C8 C13 S 121.0(2)
C12 C13 S 118.2(3)
C12 C13 C8 120.6(3)
C17 C16 N1 118.5(3)
C17 C16 C21 120.8(4)
C21 C16 N1 120.7(3)
C16 C17 C18 120.2(4)
C19 C18 C17 119.4(4)
C18 C19 C20 120.9(4)
C19 C20 C21 121.9(4)
C16 C21 C20 116.7(4)
C16 C21 C22 126.1(4)
C20 C21 C22 117.1(4)
C23 C22 C21 119.9(4)
C24 C23 C22 112.9(4)
C25 C24 C23 123.4(4)
C29 C24 C23 119.1(3)
C29 C24 C25 117.4(4)
C26 C25 C24 120.5(4)
C27 C26 C25 120.9(4)
C26 C27 C28 119.4(4)
C29 C28 C27 119.3(4)
C24 C29 N1 117.7(3)
C28 C29 N1 119.8(4)
C28 C29 C24 122.5(3)
C31 C30 N2 120.4(3)
C31 C30 C35 121.2(3)
C35 C30 N2 118.4(3)
C30 C31 C32 119.4(3)
C33 C32 C31 119.8(3)
C32 C33 C34 120.2(3)
C35 C34 C33 120.6(3)
C30 C35 C36 118.5(3)
C34 C35 C30 118.7(3)
C34 C35 C36 122.7(3)
C35 C36 C37 110.1(3)
C38 C37 C36 118.3(3)
C39 C38 C37 116.3(3)
C43 C38 C37 127.0(3)
C43 C38 C39 116.5(3)
C40 C39 C38 122.5(4)
C39 C40 C41 119.9(3)
C40 C41 C42 119.3(4)
C41 C42 C43 121.1(4)
C38 C43 N2 121.4(3)
C42 C43 N2 117.9(3)
C42 C43 C38 120.7(3)
Cl1 C44 Cl2 112.6(3)

loop_
_geom_bond_atom_site_label_1
_geom_bond_atom_site_label_2
_geom_bond_distance
S O1 1.441(2)
S O2 1.438(2)
S C1 1.753(3)
S C13 1.740(3)
N1 C4 1.377(4)
N1 C16 1.431(5)
N1 C29 1.440(4)
N2 C10 1.393(4)
N2 C30 1.439(4)
N2 C43 1.441(4)
C1 C2 1.387(5)
C1 C6 1.402(5)
C2 C3 1.373(5)
C3 C4 1.400(5)
C4 C5 1.397(5)
C5 C6 1.386(5)
C6 C7 1.527(4)
C7 C8 1.539(4)
C7 C14 1.531(5)
C7 C15 1.554(4)
C8 C9 1.383(4)
C8 C13 1.408(4)
C9 C10 1.404(4)
C10 C11 1.394(5)
C11 C12 1.378(5)
C12 C13 1.395(4)
C16 C17 1.384(5)
C16 C21 1.392(5)
C17 C18 1.391(6)
C18 C19 1.345(7)
C19 C20 1.367(6)
C20 C21 1.397(6)
C21 C22 1.519(6)
C22 C23 1.519(6)
C23 C24 1.488(6)
C24 C25 1.397(6)
C24 C29 1.378(6)
C25 C26 1.384(7)
C26 C27 1.369(7)
C27 C28 1.390(6)
C28 C29 1.373(6)
C30 C31 1.385(5)
C30 C35 1.388(5)
C31 C32 1.394(5)
C32 C33 1.369(5)
C33 C34 1.401(5)
C34 C35 1.376(5)
C35 C36 1.489(5)
C36 C37 1.520(5)
C37 C38 1.504(5)
C38 C39 1.407(5)
C38 C43 1.392(5)
C39 C40 1.368(6)
C40 C41 1.374(6)
C41 C42 1.379(5)
C42 C43 1.385(5)
Cl1 C44 1.730(7)
Cl2 C44 1.759(7)
